data_2211476
loop_
_publ_author_name
'Zhang, Qiao-Zhen'
'Zhao, Yan-Li'
'Chen, Xin'
'Yu, Ming'

_publ_section_title
;
 5-Formyl-2-methoxyphenyl benzenesulfonate
;
_journal_coeditor_code IS2105
_journal_issue 12
_journal_name_full 'Acta Crystallographica Section E'
_journal_page_first o5711
_journal_page_last o5712
_journal_paper_doi 10.1107/S1600536806048938
_journal_volume 62
_journal_year 2006
_chemical_formula_iupac 'C14 H12 O5 S'
_chemical_formula_moiety 'C14 H12 O5 S'
_chemical_formula_sum 'C14 H12 O5 S'
_chemical_formula_weight 292.31
_chemical_name_systematic
;
5-Formyl-2-methoxyphenyl benzenesulfonate
;
_space_group_IT_number 2
_symmetry_cell_setting triclinic
_symmetry_space_group_name_Hall '-P 1'
_symmetry_space_group_name_H-M 'P -1'
_atom_sites_solution_hydrogens geom
_atom_sites_solution_primary direct
_atom_sites_solution_secondary difmap
_audit_creation_method SHELXL-97
_cell_angle_alpha 102.684(14)
_cell_angle_beta 109.208(13)
_cell_angle_gamma 97.137(13)
_cell_formula_units_Z 2
_cell_length_a 7.915(7)
_cell_length_b 8.255(8)
_cell_length_c 11.581(10)
_cell_measurement_reflns_used 888
_cell_measurement_temperature 294(2)
_cell_measurement_theta_max 22.21
_cell_measurement_theta_min 2.59
_cell_volume 681.1(11)
_computing_cell_refinement 'SAINT (Bruker, 1999)'
_computing_data_collection 'SMART (Bruker, 1999)'
_computing_data_reduction SAINT
_computing_molecular_graphics 'SHELXTL (Sheldrick, 1997b)'
_computing_publication_material SHELXTL
_computing_structure_refinement 'SHELXL97 (Sheldrick, 1997a)'
_computing_structure_solution 'SHELXS97 (Sheldrick, 1997a)'
_diffrn_ambient_temperature 294(2)
_diffrn_measured_fraction_theta_full 0.981
_diffrn_measured_fraction_theta_max 0.981
_diffrn_measurement_device_type 'Bruker SMART APEX CCD area-detector'
_diffrn_measurement_method '\f and \w'
_diffrn_radiation_monochromator graphite
_diffrn_radiation_source 'fine-focus sealed tube'
_diffrn_radiation_type MoK\a
_diffrn_radiation_wavelength 0.71073
_diffrn_reflns_av_R_equivalents 0.0409
_diffrn_reflns_av_sigmaI/netI 0.0863
_diffrn_reflns_limit_h_max 8
_diffrn_reflns_limit_h_min -9
_diffrn_reflns_limit_k_max 9
_diffrn_reflns_limit_k_min -9
_diffrn_reflns_limit_l_max 12
_diffrn_reflns_limit_l_min -13
_diffrn_reflns_number 3291
_diffrn_reflns_theta_full 25.01
_diffrn_reflns_theta_max 25.01
_diffrn_reflns_theta_min 1.94
_diffrn_standards_number 0
_exptl_absorpt_coefficient_mu 0.253
_exptl_absorpt_correction_T_max 0.960
_exptl_absorpt_correction_T_min 0.918
_exptl_absorpt_correction_type multi-scan
_exptl_absorpt_process_details '(SADABS; Sheldrick, 1996)'
_exptl_crystal_colour colorless
_exptl_crystal_density_diffrn 1.425
_exptl_crystal_density_method 'not measured'
_exptl_crystal_description block
_exptl_crystal_F_000 304
_exptl_crystal_size_max 0.28
_exptl_crystal_size_mid 0.26
_exptl_crystal_size_min 0.16
_refine_diff_density_max 0.242
_refine_diff_density_min -0.400
_refine_ls_extinction_coef 0.064(8)
_refine_ls_extinction_expression Fc^*^=kFc[1+0.001xFc^2^\l^3^/sin(2\q)]^-1/4^
_refine_ls_extinction_method SHELXL97
_refine_ls_goodness_of_fit_ref 1.012
_refine_ls_hydrogen_treatment constr
_refine_ls_matrix_type full
_refine_ls_number_parameters 183
_refine_ls_number_reflns 2365
_refine_ls_number_restraints 0
_refine_ls_restrained_S_all 1.012
_refine_ls_R_factor_all 0.1079
_refine_ls_R_factor_gt 0.0500
_refine_ls_shift/su_max 0.004
_refine_ls_shift/su_mean 0.001
_refine_ls_structure_factor_coef Fsqd
_refine_ls_weighting_details 'calc w=1/[\s^2^(Fo^2^)+(0.066P)^2^] where P=(Fo^2^+2Fc^2^)/3'
_refine_ls_weighting_scheme calc
_refine_ls_wR_factor_gt 0.1118
_refine_ls_wR_factor_ref 0.1373
_reflns_number_gt 1404
_reflns_number_total 2365
_reflns_threshold_expression I>2\s(I)
_cod_data_source_file is2105.cif
_cod_data_source_block I
_cod_depositor_comments
;
The following automatic conversions were performed:
'_symmetry_cell_setting' value 'Triclinic' changed to 'triclinic'
according to '/home/saulius/struct/CIF-dictionaries/cif_core.dic'
dictionary named 'cif_core.dic' version 2.4.1 from 2010-06-29.

Automatic conversion script
Id: cif_fix_enum 1527 2010-12-29 10:47:43Z saulius 

The following automatic conversions were performed:

'_symmetry_cell_setting' value 'Triclinic' changed to 'triclinic'
according to /home/saulius/struct/CIF-dictionaries/cif_core.dic
dictionary named 'cif_core.dic' version 2.4.1 from 2010-06-29.

Automatic conversion script
Id: cif_fix_values 1715 2011-07-08 13:25:40Z adriana 
;
_cod_database_code 2211476
_cod_database_fobs_code 2211476

loop_
_symmetry_equiv_pos_as_xyz
'x, y, z'
'-x, -y, -z'

loop_
_atom_site_type_symbol
_atom_site_label
_atom_site_fract_x
_atom_site_fract_y
_atom_site_fract_z
_atom_site_U_iso_or_equiv
_atom_site_adp_type
_atom_site_calc_flag
_atom_site_refinement_flags
_atom_site_occupancy
S S1 0.37133(13) 0.02978(10) 0.72451(8) 0.0500(3) Uani d . 1
O O1 0.4983(4) -0.0316(3) 0.8127(2) 0.0705(8) Uani d . 1
O O2 0.2917(4) -0.0652(3) 0.5944(2) 0.0618(7) Uani d . 1
O O3 0.4871(3) 0.2093(3) 0.73498(19) 0.0485(6) Uani d . 1
O O4 0.3755(3) 0.4696(3) 0.8412(2) 0.0593(7) Uani d . 1
O O5 0.1737(5) 0.3980(4) 0.2506(3) 0.1012(11) Uani d . 1
C C1 0.1996(5) 0.0837(4) 0.7783(3) 0.0461(8) Uani d . 1
C C2 0.0405(5) 0.1057(4) 0.6948(3) 0.0541(9) Uani d . 1
H H2 0.0210 0.0836 0.6086 0.065 Uiso calc R 1
C C3 -0.0880(6) 0.1598(5) 0.7384(4) 0.0755(12) Uani d . 1
H H3 -0.1955 0.1755 0.6822 0.091 Uiso calc R 1
C C4 -0.0593(7) 0.1911(6) 0.8650(5) 0.0942(15) Uani d . 1
H H4 -0.1478 0.2283 0.8944 0.113 Uiso calc R 1
C C5 0.0973(8) 0.1685(6) 0.9487(4) 0.0920(15) Uani d . 1
H H5 0.1152 0.1902 1.0347 0.110 Uiso calc R 1
C C6 0.2300(6) 0.1131(5) 0.9056(3) 0.0686(11) Uani d . 1
H H6 0.3371 0.0963 0.9617 0.082 Uiso calc R 1
C C7 0.3974(4) 0.3064(4) 0.6580(3) 0.0434(8) Uani d . 1
C C8 0.3409(5) 0.4436(4) 0.7161(3) 0.0459(8) Uani d . 1
C C9 0.2539(5) 0.5420(4) 0.6422(3) 0.0529(9) Uani d . 1
H H9 0.2132 0.6339 0.6783 0.063 Uiso calc R 1
C C10 0.2283(5) 0.5026(4) 0.5150(3) 0.0547(10) Uani d . 1
H H10 0.1716 0.5701 0.4663 0.066 Uiso calc R 1
C C11 0.2841(5) 0.3668(4) 0.4582(3) 0.0485(9) Uani d . 1
C C12 0.3744(5) 0.2689(4) 0.5318(3) 0.0496(9) Uani d . 1
H H12 0.4184 0.1793 0.4959 0.060 Uiso calc R 1
C C13 0.2562(6) 0.3254(5) 0.3233(4) 0.0717(12) Uani d . 1
H H13 0.3054 0.2373 0.2913 0.086 Uiso calc R 1
C C14 0.2966(6) 0.5937(5) 0.9013(3) 0.0772(13) Uani d . 1
H H14A 0.3423 0.7036 0.8953 0.116 Uiso calc R 1
H H14B 0.3288 0.5963 0.9893 0.116 Uiso calc R 1
H H14C 0.1657 0.5644 0.8596 0.116 Uiso calc R 1

loop_
_atom_site_aniso_label
_atom_site_aniso_U_11
_atom_site_aniso_U_22
_atom_site_aniso_U_33
_atom_site_aniso_U_12
_atom_site_aniso_U_13
_atom_site_aniso_U_23
S1 0.0559(7) 0.0487(5) 0.0509(6) 0.0226(4) 0.0184(5) 0.0198(4)
O1 0.066(2) 0.0759(17) 0.0846(18) 0.0393(14) 0.0226(15) 0.0474(14)
O2 0.082(2) 0.0486(13) 0.0548(14) 0.0228(12) 0.0263(14) 0.0081(11)
O3 0.0387(16) 0.0539(13) 0.0552(13) 0.0169(11) 0.0137(11) 0.0216(11)
O4 0.0685(19) 0.0599(14) 0.0442(13) 0.0246(13) 0.0128(13) 0.0102(11)
O5 0.134(3) 0.128(3) 0.0599(18) 0.063(2) 0.0351(19) 0.0420(18)
C1 0.047(2) 0.0524(18) 0.0382(18) 0.0079(16) 0.0155(17) 0.0132(14)
C2 0.043(3) 0.072(2) 0.0421(19) 0.0105(19) 0.0109(18) 0.0154(17)
C3 0.049(3) 0.102(3) 0.070(3) 0.016(2) 0.021(2) 0.015(2)
C4 0.062(4) 0.139(4) 0.085(3) 0.021(3) 0.043(3) 0.011(3)
C5 0.083(4) 0.139(4) 0.050(2) 0.003(3) 0.036(3) 0.012(3)
C6 0.065(3) 0.095(3) 0.047(2) 0.011(2) 0.021(2) 0.026(2)
C7 0.032(2) 0.0453(17) 0.054(2) 0.0099(15) 0.0126(16) 0.0199(15)
C8 0.041(2) 0.0467(18) 0.0435(19) 0.0083(16) 0.0101(16) 0.0086(14)
C9 0.057(3) 0.0415(17) 0.058(2) 0.0170(17) 0.0177(19) 0.0118(16)
C10 0.055(3) 0.0523(19) 0.055(2) 0.0151(18) 0.0116(19) 0.0226(17)
C11 0.043(2) 0.0567(19) 0.051(2) 0.0129(17) 0.0190(17) 0.0207(16)
C12 0.043(2) 0.0550(19) 0.058(2) 0.0173(17) 0.0247(18) 0.0166(16)
C13 0.083(3) 0.083(3) 0.061(2) 0.031(2) 0.032(2) 0.029(2)
C14 0.094(4) 0.077(3) 0.052(2) 0.037(2) 0.018(2) 0.0034(19)

loop_
_atom_type_symbol
_atom_type_description
_atom_type_scat_dispersion_real
_atom_type_scat_dispersion_imag
_atom_type_scat_source
C C 0.0033 0.0016 'International Tables Vol C Tables 4.2.6.8 and 6.1.1.4'
H H 0.0000 0.0000 'International Tables Vol C Tables 4.2.6.8 and 6.1.1.4'
O O 0.0106 0.0060 'International Tables Vol C Tables 4.2.6.8 and 6.1.1.4'
S S 0.1246 0.1234 'International Tables Vol C Tables 4.2.6.8 and 6.1.1.4'

loop_
_geom_angle_atom_site_label_1
_geom_angle_atom_site_label_2
_geom_angle_atom_site_label_3
_geom_angle
O1 S1 O2 119.91(16)
O1 S1 O3 102.81(15)
O2 S1 O3 108.61(13)
O1 S1 C1 110.97(17)
O2 S1 C1 109.41(17)
O3 S1 C1 103.70(14)
C7 O3 S1 117.3(2)
C8 O4 C14 118.3(3)
C2 C1 C6 121.0(3)
C2 C1 S1 119.8(3)
C6 C1 S1 119.1(3)
C3 C2 C1 119.8(3)
C3 C2 H2 120.1
C1 C2 H2 120.1
C2 C3 C4 120.0(4)
C2 C3 H3 120.0
C4 C3 H3 120.0
C5 C4 C3 120.8(4)
C5 C4 H4 119.6
C3 C4 H4 119.6
C4 C5 C6 119.9(4)
C4 C5 H5 120.0
C6 C5 H5 120.0
C1 C6 C5 118.4(4)
C1 C6 H6 120.8
C5 C6 H6 120.8
C12 C7 C8 122.1(3)
C12 C7 O3 120.4(3)
C8 C7 O3 117.4(3)
O4 C8 C9 125.3(3)
O4 C8 C7 116.4(3)
C9 C8 C7 118.3(3)
C10 C9 C8 119.5(3)
C10 C9 H9 120.2
C8 C9 H9 120.2
C11 C10 C9 121.9(3)
C11 C10 H10 119.1
C9 C10 H10 119.1
C10 C11 C12 119.2(3)
C10 C11 C13 121.6(3)
C12 C11 C13 119.2(3)
C7 C12 C11 119.0(3)
C7 C12 H12 120.5
C11 C12 H12 120.5
O5 C13 C11 124.3(4)
O5 C13 H13 117.9
C11 C13 H13 117.9
O4 C14 H14A 109.5
O4 C14 H14B 109.5
H14A C14 H14B 109.5
O4 C14 H14C 109.5
H14A C14 H14C 109.5
H14B C14 H14C 109.5

loop_
_geom_bond_atom_site_label_1
_geom_bond_atom_site_label_2
_geom_bond_distance
S1 O1 1.410(2)
S1 O2 1.420(3)
S1 O3 1.600(3)
S1 C1 1.737(4)
O3 C7 1.408(3)
O4 C8 1.344(4)
O4 C14 1.434(4)
O5 C13 1.204(4)
C1 C2 1.374(5)
C1 C6 1.373(5)
C2 C3 1.357(5)
C2 H2 0.9300
C3 C4 1.367(6)
C3 H3 0.9300
C4 C5 1.363(6)
C4 H4 0.9300
C5 C6 1.388(6)
C5 H5 0.9300
C6 H6 0.9300
C7 C12 1.370(4)
C7 C8 1.387(4)
C8 C9 1.387(4)
C9 C10 1.376(5)
C9 H9 0.9300
C10 C11 1.370(5)
C10 H10 0.9300
C11 C12 1.391(4)
C11 C13 1.458(5)
C12 H12 0.9300
C13 H13 0.9300
C14 H14A 0.9600
C14 H14B 0.9600
C14 H14C 0.9600

loop_
_geom_hbond_atom_site_label_D
_geom_hbond_atom_site_label_H
_geom_hbond_atom_site_label_A
_geom_hbond_site_symmetry_A
_geom_hbond_distance_DH
_geom_hbond_distance_HA
_geom_hbond_distance_DA
_geom_hbond_angle_DHA
_geom_hbond_publ_flag
C5 H5 O5 1_556 0.93 2.56 3.405(6) 151 yes

loop_
_geom_torsion_atom_site_label_1
_geom_torsion_atom_site_label_2
_geom_torsion_atom_site_label_3
_geom_torsion_atom_site_label_4
_geom_torsion
O1 S1 O3 C7 -179.5(2)
O2 S1 O3 C7 52.5(2)
C1 S1 O3 C7 -63.8(2)
O1 S1 C1 C2 -163.9(3)
O2 S1 C1 C2 -29.4(3)
O3 S1 C1 C2 86.3(3)
O1 S1 C1 C6 19.7(3)
O2 S1 C1 C6 154.3(3)
O3 S1 C1 C6 -90.0(3)
C6 C1 C2 C3 1.0(6)
S1 C1 C2 C3 -175.2(3)
C1 C2 C3 C4 -0.4(6)
C2 C3 C4 C5 -0.1(7)
C3 C4 C5 C6 0.1(8)
C2 C1 C6 C5 -1.1(6)
S1 C1 C6 C5 175.2(3)
C4 C5 C6 C1 0.5(7)
S1 O3 C7 C12 -79.3(3)
S1 O3 C7 C8 103.2(3)
C14 O4 C8 C9 8.8(5)
C14 O4 C8 C7 -171.0(3)
C12 C7 C8 O4 -178.3(3)
O3 C7 C8 O4 -0.8(4)
C12 C7 C8 C9 1.8(5)
O3 C7 C8 C9 179.3(3)
O4 C8 C9 C10 179.3(3)
C7 C8 C9 C10 -0.8(5)
C8 C9 C10 C11 1.0(6)
C9 C10 C11 C12 -2.1(6)
C9 C10 C11 C13 179.8(3)
C8 C7 C12 C11 -2.9(5)
O3 C7 C12 C11 179.6(3)
C10 C11 C12 C7 3.0(5)
C13 C11 C12 C7 -178.9(3)
C10 C11 C13 O5 -5.0(7)
C12 C11 C13 O5 176.9(4)

loop_
_cod_related_entry_id
_cod_related_entry_database
_cod_related_entry_code
1 ChemSpider 1363095
